data_2022400
loop_
_publ_author_name
'\.Zes\/lawska, Ewa'
'Szyma\'nska, Ewa'
'Nitek, Wojciech'
'Handzlik, Jadwiga'

_publ_section_title
;
 Crystallographic studies of piperazine derivatives of
 3-methyl-5-spirofluorenehydantoin in search of structural features of
 P-gp inhibitors
;
_journal_coeditor_code KY3205
_journal_issue 8
_journal_name_full 'Acta Crystallographica Section C'
_journal_page_first
;
;
_journal_paper_doi 10.1107/S2053229621006756
_journal_volume 77
_journal_year 2021
_chemical_formula_iupac 'C29 H32 N4 O2 2+, 2Cl -, H2 O'
_chemical_formula_moiety 'C29 H32 N4 O2 2+, 2(Cl -), H2 O'
_chemical_formula_sum 'C29 H34 Cl2 N4 O3'
_chemical_formula_weight 557.5
_chemical_name_systematic
'1-[3-(3'-Methyl-2',4'-dioxospiro[fluorene-9,5'-imidazolidin]-1'-yl)propyl]-4-phenylpiperazine-1,4-diium dichloride monohydrate'
_space_group_IT_number 14
_space_group_name_Hall '-P 2yn'
_space_group_name_H-M_alt 'P 1 21/n 1'
_symmetry_cell_setting monoclinic
_symmetry_space_group_name_Hall '-P 2yn'
_symmetry_space_group_name_H-M 'P 1 21/n 1'
_atom_sites_solution_hydrogens mixed
_audit_creation_method 'WinGX routine CIF_UPDATE'
_cell_angle_alpha 90
_cell_angle_beta 98.6980(10)
_cell_angle_gamma 90
_cell_formula_units_Z 4
_cell_length_a 8.96450(10)
_cell_length_b 33.81110(10)
_cell_length_c 9.22370(10)
_cell_measurement_reflns_used 52853
_cell_measurement_temperature 100(2)
_cell_measurement_theta_max 76.217
_cell_measurement_theta_min 2.616
_cell_volume 2763.55(4)
_computing_cell_refinement
;
CrysAlis PRO (Rigaku OD, 2018)
;
_computing_data_collection
;
CrysAlis PRO (Rigaku OD, 2018)
;
_computing_data_reduction
;
CrysAlis PRO (Rigaku OD, 2018)
;
_computing_molecular_graphics
;
Mercury (Macrae <i>et al.</i>, 2020)
;
_computing_publication_material
;
publCIF (Westrip, 2010)
;
_computing_structure_refinement
;
SIR2014 (Burla <i>et al.</i>, 2015) and SHELXL2018 (Sheldrick,
2015b)
;
_computing_structure_solution
;
SHELXT (Sheldrick, 2015a)
;
_diffrn_ambient_temperature 100(2)
_diffrn_detector 'CCD plate'
_diffrn_measured_fraction_theta_full 1
_diffrn_measured_fraction_theta_max 0.985
_diffrn_measurement_device 'four-circle diffractometer'
_diffrn_measurement_device_type 'XtaLAB Synergy Dualflex HyPix'
_diffrn_measurement_method '\w scans'
_diffrn_radiation_monochromator mirror
_diffrn_radiation_probe x-ray
_diffrn_radiation_type CuK\a
_diffrn_radiation_wavelength 1.54184
_diffrn_reflns_av_R_equivalents 0.0402
_diffrn_reflns_av_unetI/netI 0.0553
_diffrn_reflns_limit_h_max 10
_diffrn_reflns_limit_h_min -11
_diffrn_reflns_limit_k_max 42
_diffrn_reflns_limit_k_min -42
_diffrn_reflns_limit_l_max 11
_diffrn_reflns_limit_l_min -11
_diffrn_reflns_number 82562
_diffrn_reflns_theta_full 67.684
_diffrn_reflns_theta_max 76.768
_diffrn_reflns_theta_min 2.614
_diffrn_source 'micro-focus sealed X-ray tube'
_exptl_absorpt_coefficient_mu 2.419
_exptl_absorpt_correction_T_max 1
_exptl_absorpt_correction_T_min 0.538
_exptl_absorpt_correction_type gaussian
_exptl_absorpt_process_details
;
(CrysAlis PRO; Rigaku OD, 2018)
;
_exptl_crystal_colour colourless
_exptl_crystal_density_diffrn 1.34
_exptl_crystal_description block
_exptl_crystal_F_000 1176
_exptl_crystal_size_max 0.175
_exptl_crystal_size_mid 0.116
_exptl_crystal_size_min 0.063
_refine_diff_density_max 0.686
_refine_diff_density_min -0.369
_refine_ls_extinction_method none
_refine_ls_goodness_of_fit_ref 1.07
_refine_ls_hydrogen_treatment mixed
_refine_ls_matrix_type full
_refine_ls_number_parameters 352
_refine_ls_number_reflns 5743
_refine_ls_number_restraints 2
_refine_ls_restrained_S_all 1.074
_refine_ls_R_factor_all 0.0356
_refine_ls_R_factor_gt 0.034
_refine_ls_shift/su_max 0.001
_refine_ls_shift/su_mean 0
_refine_ls_structure_factor_coef Fsqd
_refine_ls_weighting_details 'w=1/[\s^2^(Fo^2^)+(0.0488P)^2^+1.4194P] where P=(Fo^2^+2Fc^2^)/3'
_refine_ls_weighting_scheme calc
_refine_ls_wR_factor_gt 0.093
_refine_ls_wR_factor_ref 0.0943
_reflns_number_gt 5436
_reflns_number_total 5743
_reflns_threshold_expression 'I > 2\s(I)'
_cod_data_source_file ky3205sup1.cif
_cod_data_source_block 1
_cod_original_sg_symbol_H-M 'P 21/n'
_cod_database_code 2022400
_shelx_estimated_absorpt_t_min 0.677
_shelx_estimated_absorpt_t_max 0.863

loop_
_symmetry_equiv_pos_as_xyz
'x, y, z'
'-x+1/2, y+1/2, -z+1/2'
'-x, -y, -z'
'x-1/2, -y-1/2, z-1/2'

loop_
_atom_site_type_symbol
_atom_site_label
_atom_site_fract_x
_atom_site_fract_y
_atom_site_fract_z
_atom_site_U_iso_or_equiv
_atom_site_adp_type
_atom_site_calc_flag
_atom_site_occupancy
_atom_site_disorder_assembly
_atom_site_disorder_group
C C14 0.92416(15) 0.16437(4) 0.96487(14) 0.0181(3) Uani d 1 . .
C C15 0.84624(15) 0.13821(4) 1.04108(15) 0.0208(3) Uani d 1 . .
H H15 0.76369 0.123361 0.992094 0.025 Uiso calc 1 . .
C C16 0.89216(17) 0.13418(4) 1.19219(16) 0.0235(3) Uani d 1 . .
H H16 0.840179 0.116416 1.246804 0.028 Uiso calc 1 . .
C C17 1.01333(17) 0.15596(4) 1.26315(15) 0.0247(3) Uani d 1 . .
H H17 1.043028 0.152807 1.365804 0.03 Uiso calc 1 . .
C C18 1.09202(16) 0.18234(4) 1.18634(15) 0.0225(3) Uani d 1 . .
H H18 1.174393 0.197232 1.235382 0.027 Uiso calc 1 . .
C C19 1.04661(15) 0.18625(4) 1.03593(15) 0.0191(3) Uani d 1 . .
C C20 1.10968(15) 0.21003(4) 0.92608(15) 0.0188(3) Uani d 1 . .
C C21 1.23306(16) 0.23540(4) 0.94024(16) 0.0223(3) Uani d 1 . .
H H21 1.289624 0.240788 1.033786 0.027 Uiso calc 1 . .
C C22 1.27186(16) 0.25276(4) 0.81409(17) 0.0245(3) Uani d 1 . .
H H22 1.354979 0.270477 0.822336 0.029 Uiso calc 1 . .
C C23 1.19126(16) 0.24465(4) 0.67639(16) 0.0233(3) Uani d 1 . .
H H23 1.220821 0.256409 0.591607 0.028 Uiso calc 1 . .
C C24 1.06689(16) 0.21927(4) 0.66229(15) 0.0203(3) Uani d 1 . .
H H24 1.011147 0.21355 0.56865 0.024 Uiso calc 1 . .
C C25 1.02691(15) 0.20265(4) 0.78810(15) 0.0182(3) Uani d 1 . .
C C5 0.89401(15) 0.17550(4) 0.80305(14) 0.0177(3) Uani d 1 . .
C C4 0.74489(15) 0.19889(4) 0.76523(14) 0.0185(3) Uani d 1 . .
N N3 0.66566(13) 0.18135(3) 0.64444(13) 0.0202(2) Uani d 1 . .
C C2 0.74346(15) 0.14874(4) 0.59755(15) 0.0194(3) Uani d 1 . .
N N1 0.86996(13) 0.14342(3) 0.69669(12) 0.0187(2) Uani d 1 . .
O O4 0.70709(11) 0.22761(3) 0.82960(11) 0.0235(2) Uani d 1 . .
C C26 0.51580(16) 0.19307(4) 0.57351(17) 0.0259(3) Uani d 1 . .
H H26A 0.480176 0.215425 0.626584 0.039 Uiso calc 1 . .
H H26B 0.446078 0.170771 0.574288 0.039 Uiso calc 1 . .
H H26C 0.520378 0.200882 0.471965 0.039 Uiso calc 1 . .
O O2 0.70114(11) 0.12952(3) 0.48774(11) 0.0242(2) Uani d 1 . .
C C6 0.98429(15) 0.11395(4) 0.67694(15) 0.0200(3) Uani d 1 . .
H H6A 1.084605 0.123997 0.721269 0.024 Uiso calc 1 . .
H H6B 0.98577 0.110218 0.570709 0.024 Uiso calc 1 . .
C C7 0.95679(15) 0.07389(4) 0.74586(15) 0.0206(3) Uani d 1 . .
H H7A 1.042754 0.056039 0.738032 0.025 Uiso calc 1 . .
H H7B 0.950398 0.077575 0.851224 0.025 Uiso calc 1 . .
C C8 0.81165(16) 0.05510(4) 0.66982(15) 0.0220(3) Uani d 1 . .
H H8A 0.728114 0.074371 0.666956 0.026 Uiso calc 1 . .
H H8B 0.823019 0.048608 0.567403 0.026 Uiso calc 1 . .
N N2 0.77203(13) 0.01816(3) 0.74610(13) 0.0194(2) Uani d 1 . .
C C10 0.61729(15) 0.00425(4) 0.68391(16) 0.0213(3) Uani d 1 . .
H H10A 0.615485 -0.00368 0.580346 0.026 Uiso calc 1 . .
H H10B 0.544313 0.026127 0.686421 0.026 Uiso calc 1 . .
C C11 0.57137(15) -0.03058(4) 0.77098(16) 0.0219(3) Uani d 1 . .
H H11A 0.564581 -0.021967 0.872365 0.026 Uiso calc 1 . .
H H11B 0.470446 -0.040036 0.725862 0.026 Uiso calc 1 . .
N N4 0.68333(13) -0.06389(3) 0.77508(13) 0.0192(2) Uani d 1 . .
C C13 0.84061(15) -0.04964(4) 0.82970(16) 0.0208(3) Uani d 1 . .
H H13A 0.913079 -0.071476 0.824124 0.025 Uiso calc 1 . .
H H13B 0.847725 -0.041546 0.933672 0.025 Uiso calc 1 . .
C C12 0.88168(15) -0.01493(4) 0.73938(16) 0.0210(3) Uani d 1 . .
H H12A 0.985032 -0.005792 0.777774 0.025 Uiso calc 1 . .
H H12B 0.879759 -0.023281 0.636244 0.025 Uiso calc 1 . .
C C27 0.63582(15) -0.09757(4) 0.85999(15) 0.0199(3) Uani d 1 . .
C C28 0.56547(17) -0.12877(4) 0.78161(16) 0.0251(3) Uani d 1 . .
H H28 0.551822 -0.128805 0.677443 0.03 Uiso calc 1 . .
C C29 0.51484(18) -0.16021(5) 0.85816(18) 0.0299(3) Uani d 1 . .
H H29 0.46628 -0.182038 0.805974 0.036 Uiso calc 1 . .
C C30 0.53466(17) -0.15993(4) 1.00974(17) 0.0277(3) Uani d 1 . .
H H30 0.50114 -0.181735 1.06124 0.033 Uiso calc 1 . .
C C31 0.60319(18) -0.12799(5) 1.08673(17) 0.0293(3) Uani d 1 . .
H H31 0.615575 -0.127776 1.190854 0.035 Uiso calc 1 . .
C C32 0.65391(18) -0.09620(5) 1.01184(16) 0.0272(3) Uani d 1 . .
H H32 0.700006 -0.074011 1.063674 0.033 Uiso calc 1 . .
O O1W 0.77434(15) -0.00116(4) 0.37870(13) 0.0389(3) Uani d 1 . .
H H2W 0.767082 0.007945 0.280568 0.058 Uiso d 1 . .
H H1W 0.742038 -0.027502 0.391083 0.058 Uiso d 1 . .
Cl Cl1 0.75787(4) 0.03266(2) 1.06444(4) 0.02518(10) Uani d 1 . .
Cl Cl2 0.67675(4) -0.08565(2) 0.45311(4) 0.02638(10) Uani d 1 . .
H H2N 0.773(2) 0.0243(5) 0.847(2) 0.031(5) Uiso d 1 . .
H H4N 0.680(2) -0.0728(6) 0.673(2) 0.033(5) Uiso d 1 . .

loop_
_atom_site_aniso_label
_atom_site_aniso_U_11
_atom_site_aniso_U_22
_atom_site_aniso_U_33
_atom_site_aniso_U_12
_atom_site_aniso_U_13
_atom_site_aniso_U_23
C14 0.0195(6) 0.0159(6) 0.0192(6) 0.0032(5) 0.0036(5) 0.0001(5)
C15 0.0200(6) 0.0184(6) 0.0246(7) 0.0014(5) 0.0051(5) 0.0007(5)
C16 0.0277(7) 0.0195(6) 0.0250(7) 0.0035(5) 0.0100(6) 0.0041(5)
C17 0.0331(8) 0.0230(7) 0.0182(6) 0.0052(6) 0.0051(6) 0.0014(5)
C18 0.0251(7) 0.0210(6) 0.0206(7) 0.0018(5) 0.0011(5) -0.0020(5)
C19 0.0213(6) 0.0153(6) 0.0208(6) 0.0021(5) 0.0038(5) -0.0003(5)
C20 0.0204(6) 0.0155(6) 0.0205(6) 0.0022(5) 0.0034(5) 0.0000(5)
C21 0.0224(7) 0.0193(6) 0.0246(7) -0.0012(5) 0.0019(5) -0.0020(5)
C22 0.0224(7) 0.0192(6) 0.0325(8) -0.0027(5) 0.0064(6) 0.0013(5)
C23 0.0236(7) 0.0207(6) 0.0269(7) 0.0029(5) 0.0082(5) 0.0053(5)
C24 0.0210(6) 0.0197(6) 0.0203(6) 0.0036(5) 0.0032(5) 0.0021(5)
C25 0.0177(6) 0.0147(6) 0.0222(6) 0.0026(5) 0.0035(5) 0.0004(5)
C5 0.0186(6) 0.0153(6) 0.0191(6) 0.0008(5) 0.0023(5) 0.0000(5)
C4 0.0192(6) 0.0172(6) 0.0196(6) -0.0006(5) 0.0042(5) 0.0031(5)
N3 0.0179(6) 0.0201(5) 0.0220(6) 0.0023(4) 0.0008(4) 0.0003(4)
C2 0.0201(6) 0.0187(6) 0.0196(6) -0.0006(5) 0.0038(5) 0.0023(5)
N1 0.0191(5) 0.0158(5) 0.0207(5) 0.0008(4) 0.0008(4) -0.0016(4)
O4 0.0265(5) 0.0197(5) 0.0246(5) 0.0047(4) 0.0050(4) -0.0004(4)
C26 0.0190(7) 0.0268(7) 0.0305(8) 0.0038(5) -0.0007(6) 0.0014(6)
O2 0.0258(5) 0.0245(5) 0.0212(5) -0.0006(4) -0.0005(4) -0.0026(4)
C6 0.0182(6) 0.0171(6) 0.0252(7) 0.0013(5) 0.0050(5) -0.0006(5)
C7 0.0191(6) 0.0181(6) 0.0244(7) 0.0017(5) 0.0023(5) 0.0008(5)
C8 0.0229(7) 0.0182(6) 0.0242(7) -0.0007(5) 0.0012(5) 0.0039(5)
N2 0.0170(6) 0.0176(5) 0.0230(6) 0.0004(4) 0.0011(4) 0.0018(4)
C10 0.0151(6) 0.0201(6) 0.0275(7) 0.0014(5) -0.0003(5) 0.0021(5)
C11 0.0166(6) 0.0197(6) 0.0290(7) 0.0016(5) 0.0025(5) 0.0016(5)
N4 0.0176(5) 0.0178(5) 0.0219(6) -0.0002(4) 0.0019(4) 0.0007(4)
C13 0.0161(6) 0.0192(6) 0.0263(7) 0.0008(5) 0.0004(5) 0.0022(5)
C12 0.0159(6) 0.0191(6) 0.0278(7) 0.0011(5) 0.0028(5) 0.0017(5)
C27 0.0175(6) 0.0187(6) 0.0231(7) 0.0004(5) 0.0018(5) 0.0030(5)
C28 0.0248(7) 0.0247(7) 0.0252(7) -0.0036(5) 0.0023(6) -0.0012(6)
C29 0.0306(8) 0.0237(7) 0.0358(8) -0.0070(6) 0.0060(6) -0.0016(6)
C30 0.0232(7) 0.0248(7) 0.0359(8) 0.0010(6) 0.0075(6) 0.0079(6)
C31 0.0271(8) 0.0362(8) 0.0243(7) -0.0017(6) 0.0025(6) 0.0062(6)
C32 0.0287(8) 0.0280(7) 0.0241(7) -0.0055(6) 0.0010(6) -0.0011(6)
O1W 0.0441(7) 0.0406(7) 0.0321(6) -0.0012(5) 0.0062(5) 0.0050(5)
Cl1 0.02299(18) 0.02942(18) 0.02331(17) -0.00030(12) 0.00411(13) 0.00027(12)
Cl2 0.03159(19) 0.02725(18) 0.02142(17) 0.00011(13) 0.00765(13) -0.00322(12)

loop_
_atom_type_symbol
_atom_type_description
_atom_type_scat_dispersion_real
_atom_type_scat_dispersion_imag
_atom_type_scat_source
C C 0.0181 0.0091 'International Tables Vol C Tables 4.2.6.8 and 6.1.1.4'
H H 0 0 'International Tables Vol C Tables 4.2.6.8 and 6.1.1.4'
N N 0.0311 0.018 'International Tables Vol C Tables 4.2.6.8 and 6.1.1.4'
O O 0.0492 0.0322 'International Tables Vol C Tables 4.2.6.8 and 6.1.1.4'
Cl Cl 0.3639 0.7018 'International Tables Vol C Tables 4.2.6.8 and 6.1.1.4'

loop_
_exptl_crystal_face_index_h
_exptl_crystal_face_index_k
_exptl_crystal_face_index_l
_exptl_crystal_face_perp_dist
0 1 1 0.0524
0 1 0 0.032
2 -19 1 0.0606
1 3 0 0.0506
-1 -2 0 0.053
0 -1 -1 0.0108

loop_
_geom_angle_atom_site_label_1
_geom_angle_atom_site_label_2
_geom_angle_atom_site_label_3
_geom_angle_site_symmetry_1
_geom_angle_site_symmetry_3
_geom_angle
_geom_angle_publ_flag
C15 C14 C19 . . 121.33(12) ?
C15 C14 C5 . . 128.87(12) ?
C19 C14 C5 . . 109.77(11) ?
C14 C15 C16 . . 118.26(13) ?
C14 C15 H15 . . 120.9 ?
C16 C15 H15 . . 120.9 ?
C17 C16 C15 . . 120.55(13) ?
C17 C16 H16 . . 119.7 ?
C15 C16 H16 . . 119.7 ?
C16 C17 C18 . . 121.22(13) ?
C16 C17 H17 . . 119.4 ?
C18 C17 H17 . . 119.4 ?
C19 C18 C17 . . 118.22(13) ?
C19 C18 H18 . . 120.9 ?
C17 C18 H18 . . 120.9 ?
C18 C19 C14 . . 120.42(13) ?
C18 C19 C20 . . 130.79(13) ?
C14 C19 C20 . . 108.76(12) ?
C21 C20 C25 . . 120.12(12) ?
C21 C20 C19 . . 130.96(13) ?
C25 C20 C19 . . 108.88(12) ?
C20 C21 C22 . . 118.49(13) ?
C20 C21 H21 . . 120.8 ?
C22 C21 H21 . . 120.8 ?
C23 C22 C21 . . 121.25(13) ?
C23 C22 H22 . . 119.4 ?
C21 C22 H22 . . 119.4 ?
C22 C23 C24 . . 120.22(13) ?
C22 C23 H23 . . 119.9 ?
C24 C23 H23 . . 119.9 ?
C25 C24 C23 . . 118.38(13) ?
C25 C24 H24 . . 120.8 ?
C23 C24 H24 . . 120.8 ?
C24 C25 C20 . . 121.51(13) ?
C24 C25 C5 . . 128.62(12) ?
C20 C25 C5 . . 109.86(11) ?
N1 C5 C14 . . 117.53(11) ?
N1 C5 C25 . . 115.15(11) ?
C14 C5 C25 . . 102.23(10) ?
N1 C5 C4 . . 101.19(10) ?
C14 C5 C4 . . 111.50(10) ?
C25 C5 C4 . . 109.38(10) ?
O4 C4 N3 . . 126.79(13) ?
O4 C4 C5 . . 126.49(12) ?
N3 C4 C5 . . 106.71(11) ?
C4 N3 C2 . . 111.77(11) ?
C4 N3 C26 . . 125.43(12) ?
C2 N3 C26 . . 122.75(11) ?
O2 C2 N1 . . 127.93(13) ?
O2 C2 N3 . . 124.65(13) ?
N1 C2 N3 . . 107.42(11) ?
C2 N1 C5 . . 112.25(11) ?
C2 N1 C6 . . 122.49(11) ?
C5 N1 C6 . . 123.85(11) ?
N3 C26 H26A . . 109.5 ?
N3 C26 H26B . . 109.5 ?
H26A C26 H26B . . 109.5 ?
N3 C26 H26C . . 109.5 ?
H26A C26 H26C . . 109.5 ?
H26B C26 H26C . . 109.5 ?
N1 C6 C7 . . 113.05(11) ?
N1 C6 H6A . . 109 ?
C7 C6 H6A . . 109 ?
N1 C6 H6B . . 109 ?
C7 C6 H6B . . 109 ?
H6A C6 H6B . . 107.8 ?
C8 C7 C6 . . 110.98(11) ?
C8 C7 H7A . . 109.4 ?
C6 C7 H7A . . 109.4 ?
C8 C7 H7B . . 109.4 ?
C6 C7 H7B . . 109.4 ?
H7A C7 H7B . . 108 ?
N2 C8 C7 . . 112.19(11) ?
N2 C8 H8A . . 109.2 ?
C7 C8 H8A . . 109.2 ?
N2 C8 H8B . . 109.2 ?
C7 C8 H8B . . 109.2 ?
H8A C8 H8B . . 107.9 ?
C10 N2 C12 . . 109.04(10) ?
C10 N2 C8 . . 110.68(10) ?
C12 N2 C8 . . 113.51(11) ?
C10 N2 H2N . . 108.3(12) ?
C12 N2 H2N . . 107.1(11) ?
C8 N2 H2N . . 108.0(11) ?
N2 C10 C11 . . 110.58(11) ?
N2 C10 H10A . . 109.5 ?
C11 C10 H10A . . 109.5 ?
N2 C10 H10B . . 109.5 ?
C11 C10 H10B . . 109.5 ?
H10A C10 H10B . . 108.1 ?
N4 C11 C10 . . 111.15(11) ?
N4 C11 H11A . . 109.4 ?
C10 C11 H11A . . 109.4 ?
N4 C11 H11B . . 109.4 ?
C10 C11 H11B . . 109.4 ?
H11A C11 H11B . . 108 ?
C27 N4 C13 . . 113.55(10) ?
C27 N4 C11 . . 110.17(10) ?
C13 N4 C11 . . 110.89(10) ?
C27 N4 H4N . . 107.5(11) ?
C13 N4 H4N . . 108.2(11) ?
C11 N4 H4N . . 106.3(11) ?
N4 C13 C12 . . 110.94(11) ?
N4 C13 H13A . . 109.5 ?
C12 C13 H13A . . 109.5 ?
N4 C13 H13B . . 109.5 ?
C12 C13 H13B . . 109.5 ?
H13A C13 H13B . . 108 ?
N2 C12 C13 . . 109.89(11) ?
N2 C12 H12A . . 109.7 ?
C13 C12 H12A . . 109.7 ?
N2 C12 H12B . . 109.7 ?
C13 C12 H12B . . 109.7 ?
H12A C12 H12B . . 108.2 ?
C28 C27 C32 . . 122.05(13) ?
C28 C27 N4 . . 117.20(12) ?
C32 C27 N4 . . 120.64(12) ?
C27 C28 C29 . . 118.56(14) ?
C27 C28 H28 . . 120.7 ?
C29 C28 H28 . . 120.7 ?
C30 C29 C28 . . 120.45(14) ?
C30 C29 H29 . . 119.8 ?
C28 C29 H29 . . 119.8 ?
C29 C30 C31 . . 120.21(14) ?
C29 C30 H30 . . 119.9 ?
C31 C30 H30 . . 119.9 ?
C30 C31 C32 . . 120.08(14) ?
C30 C31 H31 . . 120 ?
C32 C31 H31 . . 120 ?
C27 C32 C31 . . 118.62(14) ?
C27 C32 H32 . . 120.7 ?
C31 C32 H32 . . 120.7 ?
H2W O1W H1W . . 116.2 ?

loop_
_geom_bond_atom_site_label_1
_geom_bond_atom_site_label_2
_geom_bond_site_symmetry_2
_geom_bond_distance
_geom_bond_publ_flag
C14 C15 . 1.3832(19) ?
C14 C19 . 1.4015(19) ?
C14 C5 . 1.5233(18) ?
C15 C16 . 1.399(2) ?
C15 H15 . 0.95 ?
C16 C17 . 1.391(2) ?
C16 H16 . 0.95 ?
C17 C18 . 1.395(2) ?
C17 H17 . 0.95 ?
C18 C19 . 1.3918(19) ?
C18 H18 . 0.95 ?
C19 C20 . 1.4718(18) ?
C20 C21 . 1.3902(19) ?
C20 C25 . 1.3953(19) ?
C21 C22 . 1.393(2) ?
C21 H21 . 0.95 ?
C22 C23 . 1.390(2) ?
C22 H22 . 0.95 ?
C23 C24 . 1.397(2) ?
C23 H23 . 0.95 ?
C24 C25 . 1.3844(19) ?
C24 H24 . 0.95 ?
C25 C5 . 1.5266(18) ?
C5 N1 . 1.4566(16) ?
C5 C4 . 1.5470(18) ?
C4 O4 . 1.2129(16) ?
C4 N3 . 1.3632(18) ?
N3 C2 . 1.4072(17) ?
N3 C26 . 1.4573(17) ?
C2 O2 . 1.2148(17) ?
C2 N1 . 1.3568(18) ?
N1 C6 . 1.4605(16) ?
C26 H26A . 0.98 ?
C26 H26B . 0.98 ?
C26 H26C . 0.98 ?
C6 C7 . 1.5320(18) ?
C6 H6A . 0.99 ?
C6 H6B . 0.99 ?
C7 C8 . 1.5207(19) ?
C7 H7A . 0.99 ?
C7 H7B . 0.99 ?
C8 N2 . 1.5023(17) ?
C8 H8A . 0.99 ?
C8 H8B . 0.99 ?
N2 C10 . 1.4945(17) ?
N2 C12 . 1.4966(17) ?
N2 H2N . 0.95(2) ?
C10 C11 . 1.5169(19) ?
C10 H10A . 0.99 ?
C10 H10B . 0.99 ?
C11 N4 . 1.5054(17) ?
C11 H11A . 0.99 ?
C11 H11B . 0.99 ?
N4 C27 . 1.4808(17) ?
N4 C13 . 1.5031(17) ?
N4 H4N . 0.98(2) ?
C13 C12 . 1.5163(18) ?
C13 H13A . 0.99 ?
C13 H13B . 0.99 ?
C12 H12A . 0.99 ?
C12 H12B . 0.99 ?
C27 C28 . 1.377(2) ?
C27 C32 . 1.386(2) ?
C28 C29 . 1.390(2) ?
C28 H28 . 0.95 ?
C29 C30 . 1.383(2) ?
C29 H29 . 0.95 ?
C30 C31 . 1.384(2) ?
C30 H30 . 0.95 ?
C31 C32 . 1.391(2) ?
C31 H31 . 0.95 ?
C32 H32 . 0.95 ?
O1W H2W . 0.9489 ?
O1W H1W . 0.9488 ?

loop_
_geom_hbond_atom_site_label_D
_geom_hbond_atom_site_label_H
_geom_hbond_atom_site_label_A
_geom_hbond_site_symmetry_A
_geom_hbond_distance_DH
_geom_hbond_distance_HA
_geom_hbond_distance_DA
_geom_hbond_angle_DHA
_geom_hbond_publ_flag
N2 H2N Cl1 . 0.95(2) 2.05(2) 2.9990(10) 174(2) yes
N4 H4N Cl2 . 0.98(2) 2.07(2) 3.0510(10) 174(2) yes
C8 H8A O2 . 0.99 2.48 3.103(2) 120.7 yes
C8 H8B O1W . 0.99 2.41 3.266(2) 144 yes
C10 H10A O1W . 0.99 2.51 3.338(2) 141.1 yes
C10 H10B Cl2 3_656 0.99 2.98 3.8870(10) 153.4 yes
C11 H11A Cl1 . 0.99 2.94 3.650(2) 129.8 yes
C11 H11B O1W 3_656 0.99 2.65 3.372(2) 129.5 yes
C12 H12A Cl1 3_757 0.99 2.69 3.5080(10) 140.1 yes
C12 H12B O1W . 0.99 2.53 3.353(2) 140.1 yes
C13 H13B Cl1 . 0.99 2.95 3.6700(10) 130.5 yes
C28 H28 O2 3_656 0.95 2.53 3.176(2) 125.1 yes
C28 H28 Cl2 . 0.95 2.89 3.635(2) 135.9 yes
O1W H2W Cl1 1_554 0.95 2.15 3.0990(10) 175.8 yes
O1W H1W Cl2 . 0.95 2.15 3.0950(10) 171.6 yes

loop_
_geom_torsion_atom_site_label_1
_geom_torsion_atom_site_label_2
_geom_torsion_atom_site_label_3
_geom_torsion_atom_site_label_4
_geom_torsion_site_symmetry_1
_geom_torsion_site_symmetry_2
_geom_torsion_site_symmetry_3
_geom_torsion_site_symmetry_4
_geom_torsion
_geom_torsion_publ_flag
C19 C14 C15 C16 . . . . 0.35(19) ?
C5 C14 C15 C16 . . . . -177.28(12) ?
C14 C15 C16 C17 . . . . -0.1(2) ?
C15 C16 C17 C18 . . . . 0.1(2) ?
C16 C17 C18 C19 . . . . -0.3(2) ?
C17 C18 C19 C14 . . . . 0.5(2) ?
C17 C18 C19 C20 . . . . -177.31(13) ?
C15 C14 C19 C18 . . . . -0.6(2) ?
C5 C14 C19 C18 . . . . 177.48(12) ?
C15 C14 C19 C20 . . . . 177.70(12) ?
C5 C14 C19 C20 . . . . -4.26(14) ?
C18 C19 C20 C21 . . . . 0.2(2) ?
C14 C19 C20 C21 . . . . -177.82(14) ?
C18 C19 C20 C25 . . . . 177.72(14) ?
C14 C19 C20 C25 . . . . -0.29(15) ?
C25 C20 C21 C22 . . . . -0.5(2) ?
C19 C20 C21 C22 . . . . 176.77(13) ?
C20 C21 C22 C23 . . . . -1.0(2) ?
C21 C22 C23 C24 . . . . 1.2(2) ?
C22 C23 C24 C25 . . . . 0.0(2) ?
C23 C24 C25 C20 . . . . -1.50(19) ?
C23 C24 C25 C5 . . . . 177.56(12) ?
C21 C20 C25 C24 . . . . 1.8(2) ?
C19 C20 C25 C24 . . . . -176.06(12) ?
C21 C20 C25 C5 . . . . -177.44(12) ?
C19 C20 C25 C5 . . . . 4.72(14) ?
C15 C14 C5 N1 . . . . -48.36(19) ?
C19 C14 C5 N1 . . . . 133.79(12) ?
C15 C14 C5 C25 . . . . -175.47(13) ?
C19 C14 C5 C25 . . . . 6.68(13) ?
C15 C14 C5 C4 . . . . 67.77(17) ?
C19 C14 C5 C4 . . . . -110.08(12) ?
C24 C25 C5 N1 . . . . 45.36(18) ?
C20 C25 C5 N1 . . . . -135.50(12) ?
C24 C25 C5 C14 . . . . 173.98(13) ?
C20 C25 C5 C14 . . . . -6.88(13) ?
C24 C25 C5 C4 . . . . -67.74(17) ?
C20 C25 C5 C4 . . . . 111.40(12) ?
N1 C5 C4 O4 . . . . 175.98(13) ?
C14 C5 C4 O4 . . . . 50.23(17) ?
C25 C5 C4 O4 . . . . -62.10(17) ?
N1 C5 C4 N3 . . . . -4.96(13) ?
C14 C5 C4 N3 . . . . -130.71(11) ?
C25 C5 C4 N3 . . . . 116.96(12) ?
O4 C4 N3 C2 . . . . 179.58(13) ?
C5 C4 N3 C2 . . . . 0.52(14) ?
O4 C4 N3 C26 . . . . -2.9(2) ?
C5 C4 N3 C26 . . . . 178.02(12) ?
C4 N3 C2 O2 . . . . -175.58(13) ?
C26 N3 C2 O2 . . . . 6.8(2) ?
C4 N3 C2 N1 . . . . 4.60(15) ?
C26 N3 C2 N1 . . . . -172.97(12) ?
O2 C2 N1 C5 . . . . 171.99(13) ?
N3 C2 N1 C5 . . . . -8.20(15) ?
O2 C2 N1 C6 . . . . 5.1(2) ?
N3 C2 N1 C6 . . . . -175.11(11) ?
C14 C5 N1 C2 . . . . 129.72(12) ?
C25 C5 N1 C2 . . . . -109.72(13) ?
C4 C5 N1 C2 . . . . 8.09(14) ?
C14 C5 N1 C6 . . . . -63.58(16) ?
C25 C5 N1 C6 . . . . 56.99(16) ?
C4 C5 N1 C6 . . . . 174.79(11) ?
C2 N1 C6 C7 . . . . -91.18(15) ?
C5 N1 C6 C7 . . . . 103.44(14) ?
N1 C6 C7 C8 . . . . 64.84(15) ?
C6 C7 C8 N2 . . . . -173.22(11) ?
C7 C8 N2 C10 . . . . 170.67(11) ?
C7 C8 N2 C12 . . . . -66.34(15) ?
C12 N2 C10 C11 . . . . 60.15(14) ?
C8 N2 C10 C11 . . . . -174.31(11) ?
N2 C10 C11 N4 . . . . -56.83(15) ?
C10 C11 N4 C27 . . . . -179.75(11) ?
C10 C11 N4 C13 . . . . 53.68(15) ?
C27 N4 C13 C12 . . . . -179.40(11) ?
C11 N4 C13 C12 . . . . -54.72(14) ?
C10 N2 C12 C13 . . . . -60.93(14) ?
C8 N2 C12 C13 . . . . 175.18(11) ?
N4 C13 C12 N2 . . . . 58.67(14) ?
C13 N4 C27 C28 . . . . -134.47(13) ?
C11 N4 C27 C28 . . . . 100.48(14) ?
C13 N4 C27 C32 . . . . 49.37(17) ?
C11 N4 C27 C32 . . . . -75.69(16) ?
C32 C27 C28 C29 . . . . -1.7(2) ?
N4 C27 C28 C29 . . . . -177.79(13) ?
C27 C28 C29 C30 . . . . 0.2(2) ?
C28 C29 C30 C31 . . . . 1.0(2) ?
C29 C30 C31 C32 . . . . -0.7(2) ?
C28 C27 C32 C31 . . . . 2.0(2) ?
N4 C27 C32 C31 . . . . 177.94(13) ?
C30 C31 C32 C27 . . . . -0.7(2) ?

_cod_database_fobs_code 2022400
